data_7218789
loop_
_publ_author_name
'Tanaka, Tomohiro'
'Nouchi, Rie'
'Nakao, Yoshihide'
'Arikawa, Yasuhiro'
'Umakoshi, Keisuke'

_publ_section_title
;
 Highly luminescent imidoylamidinato platinum(ii) complexes formed by the
 coupling of 1H-pyrazole-1-carboxamidine with nitriles used as reaction
 solvents
;
_journal_issue 107
_journal_name_full 'RSC Adv.'
_journal_page_first 62186
_journal_paper_doi 10.1039/C4RA11744A
_journal_volume 4
_journal_year 2014
_chemical_formula_moiety 'C21 H18 N7 Pt 1+, B F4 1-'
_chemical_formula_sum 'C21 H18 B F4 N7 Pt'
_chemical_formula_weight 650.31
_chemical_name_systematic '[Pt(bpy){NH=C(pz)NC(Ph)=NH}]BF4'
_space_group_IT_number 14
_symmetry_cell_setting monoclinic
_symmetry_Int_Tables_number 14
_symmetry_space_group_name_Hall '-P 2yn'
_symmetry_space_group_name_H-M 'P 1 21/n 1'
_atom_sites_solution_hydrogens geom
_atom_sites_solution_primary direct
_atom_sites_solution_secondary difmap
_cell_angle_alpha 90.0000
_cell_angle_beta 94.433(3)
_cell_angle_gamma 90.0000
_cell_formula_units_Z 4
_cell_length_a 7.5855(15)
_cell_length_b 13.848(3)
_cell_length_c 20.627(4)
_cell_measurement_reflns_used 6138
_cell_measurement_temperature 93
_cell_measurement_theta_max 27.47
_cell_measurement_theta_min 3.07
_cell_volume 2160.3(8)
_computing_cell_refinement CrystalClear
_computing_data_collection 'CrystalClear (Rigaku Inc., 2008)'
_computing_data_reduction CrystalClear
_computing_molecular_graphics 'CrystalStructure 4.0'
_computing_publication_material 'CrystalStructure 4.0 (Rigaku, 2010)'
_computing_structure_refinement 'SHELXL97 (Sheldrick, 2008)'
_computing_structure_solution 'Il Milione (Burla, et al., 2007)'
_diffrn_ambient_temperature 93
_diffrn_detector_area_resol_mean 7.111
_diffrn_measured_fraction_theta_full 0.996
_diffrn_measured_fraction_theta_max 0.996
_diffrn_measurement_device_type 'Rigaku Saturn724'
_diffrn_measurement_method \w
_diffrn_radiation_type 'Mo K\a'
_diffrn_radiation_wavelength 0.71075
_diffrn_reflns_av_R_equivalents 0.0418
_diffrn_reflns_av_sigmaI/netI 0.0454
_diffrn_reflns_limit_h_max 9
_diffrn_reflns_limit_h_min -9
_diffrn_reflns_limit_k_max 17
_diffrn_reflns_limit_k_min -17
_diffrn_reflns_limit_l_max 26
_diffrn_reflns_limit_l_min -26
_diffrn_reflns_number 17643
_diffrn_reflns_theta_full 27.47
_diffrn_reflns_theta_max 27.48
_diffrn_standards_number 0
_exptl_absorpt_coefficient_mu 6.529
_exptl_absorpt_correction_T_max 0.878
_exptl_absorpt_correction_T_min 0.690
_exptl_absorpt_correction_type multi-scan
_exptl_absorpt_process_details 'REQAB (Rigaku, 1998)'
_exptl_crystal_colour yellow
_exptl_crystal_density_diffrn 1.999
_exptl_crystal_density_method 'not measured'
_exptl_crystal_description prism
_exptl_crystal_F_000 1248.00
_exptl_crystal_size_max 0.130
_exptl_crystal_size_mid 0.030
_exptl_crystal_size_min 0.020
_refine_diff_density_max 2.960
_refine_diff_density_min -1.040
_refine_ls_extinction_method none
_refine_ls_goodness_of_fit_ref 1.128
_refine_ls_hydrogen_treatment constr
_refine_ls_number_parameters 307
_refine_ls_number_reflns 4934
_refine_ls_number_restraints 12
_refine_ls_R_factor_gt 0.0426
_refine_ls_shift/su_max 0.002
_refine_ls_structure_factor_coef Fsqd
_refine_ls_weighting_details 'w = 1/[\s^2^(Fo^2^)+(0.0370P)^2^+9.3709P] where P=(Fo^2^+2Fc^2^)/3'
_refine_ls_weighting_scheme calc
_refine_ls_wR_factor_ref 0.0972
_reflns_number_gt 4209
_reflns_number_total 4934
_reflns_threshold_expression F^2^>2.0\s(F^2^)
_cod_data_source_file c4ra11744a2.cif
_cod_data_source_block 3a_1023402
_cod_original_cell_volume 2160.2(8)
_cod_database_code 7218789

loop_
_symmetry_equiv_pos_site_id
_symmetry_equiv_pos_as_xyz
1 +X,+Y,+Z
2 1/2-X,1/2+Y,1/2-Z
3 -X,-Y,-Z
4 1/2+X,1/2-Y,1/2+Z

loop_
_atom_site_label
_atom_site_type_symbol
_atom_site_fract_x
_atom_site_fract_y
_atom_site_fract_z
_atom_site_U_iso_or_equiv
_atom_site_adp_type
_atom_site_occupancy
_atom_site_symmetry_multiplicity
_atom_site_calc_flag
_atom_site_refinement_flags
Pt1 Pt 0.29448(3) 0.439301(17) 0.521897(12) 0.01896(9) Uani 1.0 4 d .
F1 F 0.5040(9) 0.2414(4) 0.3841(3) 0.0676(18) Uani 1.0 4 d .
F2 F 0.4405(8) 0.1957(4) 0.2786(3) 0.0542(14) Uani 1.0 4 d .
F3 F 0.3557(11) 0.1013(5) 0.3620(3) 0.091(2) Uani 1.0 4 d .
F4 F 0.6226(13) 0.1116(7) 0.3492(4) 0.118(3) Uani 1.0 4 d .
N1 N 0.1487(8) 0.4124(5) 0.4395(3) 0.0245(13) Uani 1.0 4 d .
N3 N 0.0796(8) 0.5682(4) 0.4010(3) 0.0218(12) Uani 1.0 4 d .
N5 N 0.2453(7) 0.5772(4) 0.5032(3) 0.0216(12) Uani 1.0 4 d .
N11 N 0.4380(7) 0.4582(4) 0.6078(3) 0.0206(12) Uani 1.0 4 d .
N21 N 0.3527(7) 0.3004(4) 0.5447(3) 0.0246(12) Uani 1.0 4 d .
N31 N -0.0258(8) 0.4356(5) 0.3445(3) 0.0273(13) Uani 1.0 4 d .
N32 N -0.0711(9) 0.3403(5) 0.3429(3) 0.0379(16) Uani 1.0 4 d .
C2 C 0.0750(9) 0.4726(5) 0.3985(3) 0.0218(14) Uani 1.0 4 d .
C4 C 0.1558(9) 0.6158(5) 0.4522(3) 0.0218(14) Uani 1.0 4 d .
C12 C 0.4870(8) 0.3755(5) 0.6400(4) 0.0229(14) Uani 1.0 4 d .
C13 C 0.5792(9) 0.3788(6) 0.7001(4) 0.0283(16) Uani 1.0 4 d .
C14 C 0.6274(9) 0.4653(6) 0.7283(4) 0.0292(16) Uani 1.0 4 d .
C15 C 0.5791(9) 0.5497(6) 0.6954(4) 0.0279(16) Uani 1.0 4 d .
C16 C 0.4853(9) 0.5422(5) 0.6356(4) 0.0255(15) Uani 1.0 4 d .
C22 C 0.4418(9) 0.2872(5) 0.6042(4) 0.0262(15) Uani 1.0 4 d .
C23 C 0.4890(10) 0.1945(6) 0.6253(4) 0.0325(17) Uani 1.0 4 d .
C24 C 0.4476(11) 0.1157(6) 0.5863(5) 0.041(2) Uani 1.0 4 d .
C25 C 0.3617(10) 0.1306(6) 0.5260(4) 0.0354(18) Uani 1.0 4 d .
C26 C 0.3146(10) 0.2238(5) 0.5068(4) 0.0299(16) Uani 1.0 4 d .
C33 C -0.1644(11) 0.3314(8) 0.2855(5) 0.051(3) Uani 1.0 4 d .
C34 C -0.1787(10) 0.4223(7) 0.2487(4) 0.0381(19) Uani 1.0 4 d .
C35 C -0.0869(9) 0.4854(6) 0.2899(4) 0.0282(16) Uani 1.0 4 d .
C41 C 0.1352(8) 0.7223(5) 0.4476(3) 0.0218(14) Uani 1.0 4 d .
C42 C 0.0757(9) 0.7654(6) 0.3885(4) 0.0290(16) Uani 1.0 4 d .
C43 C 0.0610(11) 0.8636(6) 0.3845(5) 0.042(2) Uani 1.0 4 d .
C44 C 0.1027(12) 0.9244(6) 0.4356(5) 0.045(2) Uani 1.0 4 d .
C45 C 0.1560(11) 0.8823(7) 0.4947(5) 0.044(2) Uani 1.0 4 d .
C46 C 0.1746(10) 0.7822(5) 0.5001(4) 0.0306(16) Uani 1.0 4 d .
B1 B 0.4561(18) 0.1705(8) 0.3426(5) 0.055(3) Uani 1.0 4 d .
H1 H 0.1326 0.3510 0.4298 0.0293 Uiso 1.0 4 calc R
H5 H 0.2889 0.6183 0.5328 0.0259 Uiso 1.0 4 calc R
H13 H 0.6098 0.3204 0.7224 0.0340 Uiso 1.0 4 calc R
H14 H 0.6925 0.4675 0.7695 0.0350 Uiso 1.0 4 calc R
H15 H 0.6099 0.6111 0.7135 0.0335 Uiso 1.0 4 calc R
H16 H 0.4525 0.6000 0.6129 0.0305 Uiso 1.0 4 calc R
H23 H 0.5500 0.1856 0.6669 0.0390 Uiso 1.0 4 calc R
H24 H 0.4778 0.0523 0.6008 0.0488 Uiso 1.0 4 calc R
H25 H 0.3348 0.0776 0.4976 0.0424 Uiso 1.0 4 calc R
H26 H 0.2533 0.2334 0.4654 0.0358 Uiso 1.0 4 calc R
H33 H -0.2160 0.2724 0.2701 0.0615 Uiso 1.0 4 calc R
H34 H -0.2367 0.4343 0.2071 0.0457 Uiso 1.0 4 calc R
H35 H -0.0688 0.5521 0.2820 0.0339 Uiso 1.0 4 calc R
H42 H 0.0456 0.7265 0.3514 0.0348 Uiso 1.0 4 calc R
H43 H 0.0196 0.8912 0.3440 0.0499 Uiso 1.0 4 calc R
H44 H 0.0954 0.9925 0.4307 0.0535 Uiso 1.0 4 calc R
H45 H 0.1801 0.9219 0.5320 0.0532 Uiso 1.0 4 calc R
H46 H 0.2151 0.7549 0.5408 0.0367 Uiso 1.0 4 calc R

loop_
_atom_site_aniso_label
_atom_site_aniso_U_11
_atom_site_aniso_U_22
_atom_site_aniso_U_33
_atom_site_aniso_U_12
_atom_site_aniso_U_13
_atom_site_aniso_U_23
Pt1 0.01632(13) 0.02204(14) 0.01886(14) 0.00175(10) 0.00357(9) 0.00348(10)
F1 0.116(5) 0.044(3) 0.040(3) -0.037(4) -0.017(3) 0.003(3)
F2 0.077(4) 0.048(3) 0.035(3) -0.012(3) -0.014(3) 0.002(3)
F3 0.122(5) 0.079(4) 0.068(4) -0.049(4) -0.017(4) 0.011(3)
F4 0.136(5) 0.107(5) 0.109(5) 0.016(4) -0.006(4) -0.001(4)
N1 0.026(3) 0.032(3) 0.016(3) -0.014(3) 0.007(3) -0.010(3)
N3 0.025(3) 0.024(3) 0.017(3) 0.001(3) 0.006(3) 0.000(3)
N5 0.017(3) 0.031(3) 0.017(3) 0.000(3) -0.001(2) -0.001(3)
N11 0.012(3) 0.028(3) 0.022(3) 0.001(2) 0.002(2) 0.003(3)
N21 0.020(3) 0.025(3) 0.029(3) 0.002(3) 0.006(3) 0.006(3)
N31 0.021(3) 0.042(4) 0.019(3) -0.005(3) 0.003(3) 0.003(3)
N32 0.036(4) 0.047(4) 0.031(4) -0.003(3) 0.004(3) -0.008(4)
C2 0.017(3) 0.032(4) 0.017(4) -0.000(3) 0.005(3) 0.004(3)
C4 0.020(3) 0.030(4) 0.017(3) -0.001(3) 0.008(3) 0.005(3)
C12 0.012(3) 0.029(4) 0.028(4) 0.003(3) 0.003(3) 0.009(3)
C13 0.028(4) 0.033(4) 0.025(4) 0.003(3) 0.005(3) 0.008(4)
C14 0.022(4) 0.047(5) 0.019(4) 0.006(3) 0.001(3) 0.007(4)
C15 0.024(4) 0.043(5) 0.017(4) -0.002(3) 0.001(3) -0.002(4)
C16 0.026(4) 0.034(4) 0.018(4) 0.002(3) 0.008(3) 0.003(3)
C22 0.020(4) 0.032(4) 0.027(4) 0.003(3) 0.008(3) 0.009(3)
C23 0.037(4) 0.030(4) 0.030(4) 0.003(4) 0.001(4) 0.014(4)
C24 0.044(5) 0.029(4) 0.051(6) 0.001(4) 0.016(4) 0.012(4)
C25 0.033(4) 0.031(4) 0.041(5) -0.001(4) -0.002(4) 0.000(4)
C26 0.029(4) 0.024(4) 0.037(5) 0.001(3) 0.004(3) 0.010(4)
C33 0.037(5) 0.076(7) 0.042(5) -0.005(5) 0.009(4) -0.024(5)
C34 0.024(4) 0.058(6) 0.034(5) 0.004(4) 0.006(4) -0.006(4)
C35 0.021(4) 0.041(5) 0.023(4) 0.002(3) -0.001(3) 0.002(4)
C41 0.015(3) 0.028(4) 0.022(4) 0.004(3) -0.002(3) 0.006(3)
C42 0.027(4) 0.031(4) 0.029(4) 0.005(3) -0.002(3) 0.004(4)
C43 0.037(5) 0.030(4) 0.056(6) 0.003(4) -0.008(4) 0.007(4)
C44 0.045(5) 0.033(5) 0.055(6) 0.008(4) -0.000(4) 0.015(4)
C45 0.039(5) 0.043(5) 0.051(6) 0.004(4) 0.002(4) 0.010(5)
C46 0.029(4) 0.028(4) 0.035(4) -0.000(3) 0.000(3) 0.009(4)
B1 0.092(9) 0.040(6) 0.032(6) -0.033(6) -0.001(6) -0.006(5)

loop_
_atom_type_symbol
_atom_type_description
_atom_type_scat_dispersion_real
_atom_type_scat_dispersion_imag
_atom_type_scat_source
C C 0.0033 0.0016
;
International Tables for Crystallography
(1992, Vol. C, Tables 4.2.6.8 and 6.1.1.4)
;
H H 0.0000 0.0000
;
International Tables for Crystallography
(1992, Vol. C, Table 6.1.1.4)
;
B B 0.0013 0.0007
;
International Tables for Crystallography
(1992, Vol. C, Tables 4.2.6.8 and 6.1.1.4)
;
F F 0.0171 0.0103
;
International Tables for Crystallography
(1992, Vol. C, Tables 4.2.6.8 and 6.1.1.4)
;
N N 0.0061 0.0033
;
International Tables for Crystallography
(1992, Vol. C, Tables 4.2.6.8 and 6.1.1.4)
;
Pt Pt -1.7033 8.3905
;
International Tables for Crystallography
(1992, Vol. C, Tables 4.2.6.8 and 6.1.1.4)
;

loop_
_geom_angle_atom_site_label_1
_geom_angle_atom_site_label_2
_geom_angle_atom_site_label_3
_geom_angle
_geom_angle_publ_flag
N1 Pt1 N5 86.0(3) yes
N1 Pt1 N11 176.3(3) yes
N1 Pt1 N21 96.8(3) yes
N5 Pt1 N11 97.3(3) yes
N5 Pt1 N21 177.2(3) yes
N11 Pt1 N21 80.0(3) yes
Pt1 N1 C2 128.7(5) yes
C2 N3 C4 122.1(6) yes
Pt1 N5 C4 128.6(5) yes
Pt1 N11 C12 115.2(5) yes
Pt1 N11 C16 126.7(5) yes
C12 N11 C16 118.1(6) yes
Pt1 N21 C22 114.9(5) yes
Pt1 N21 C26 125.8(5) yes
C22 N21 C26 119.3(6) yes
N32 N31 C2 119.6(6) yes
N32 N31 C35 113.5(6) yes
C2 N31 C35 126.9(7) yes
N31 N32 C33 103.1(7) yes
N1 C2 N3 127.9(6) yes
N1 C2 N31 118.0(7) yes
N3 C2 N31 114.0(6) yes
N3 C4 N5 126.5(6) yes
N3 C4 C41 113.7(6) yes
N5 C4 C41 119.8(6) yes
N11 C12 C13 120.7(7) yes
N11 C12 C22 114.5(6) yes
C13 C12 C22 124.7(7) yes
C12 C13 C14 120.8(7) yes
C13 C14 C15 118.6(7) yes
C14 C15 C16 118.2(7) yes
N11 C16 C15 123.6(7) yes
N21 C22 C12 115.1(6) yes
N21 C22 C23 120.1(7) yes
C12 C22 C23 124.7(6) yes
C22 C23 C24 120.4(7) yes
C23 C24 C25 118.7(8) yes
C24 C25 C26 119.4(8) yes
N21 C26 C25 122.1(7) yes
N32 C33 C34 112.9(9) yes
C33 C34 C35 102.3(7) yes
N31 C35 C34 108.2(7) yes
C4 C41 C42 120.2(6) yes
C4 C41 C46 122.1(6) yes
C42 C41 C46 117.6(7) yes
C41 C42 C43 119.7(7) yes
C42 C43 C44 123.6(8) yes
C43 C44 C45 117.1(8) yes
C44 C45 C46 120.6(8) yes
C41 C46 C45 121.3(7) yes
F1 B1 F2 115.6(9) yes
F1 B1 F3 118.7(9) yes
F1 B1 F4 99.0(9) yes
F2 B1 F3 118.4(9) yes
F2 B1 F4 103.7(9) yes
F3 B1 F4 94.6(8) yes
Pt1 N1 H1 115.636 no
C2 N1 H1 115.637 no
Pt1 N5 H5 115.724 no
C4 N5 H5 115.720 no
C12 C13 H13 119.591 no
C14 C13 H13 119.572 no
C13 C14 H14 120.727 no
C15 C14 H14 120.721 no
C14 C15 H15 120.909 no
C16 C15 H15 120.895 no
N11 C16 H16 118.219 no
C15 C16 H16 118.221 no
C22 C23 H23 119.821 no
C24 C23 H23 119.827 no
C23 C24 H24 120.622 no
C25 C24 H24 120.646 no
C24 C25 H25 120.300 no
C26 C25 H25 120.312 no
N21 C26 H26 118.930 no
C25 C26 H26 118.929 no
N32 C33 H33 123.528 no
C34 C33 H33 123.522 no
C33 C34 H34 128.856 no
C35 C34 H34 128.868 no
N31 C35 H35 125.883 no
C34 C35 H35 125.890 no
C41 C42 H42 120.146 no
C43 C42 H42 120.134 no
C42 C43 H43 118.185 no
C44 C43 H43 118.193 no
C43 C44 H44 121.471 no
C45 C44 H44 121.461 no
C44 C45 H45 119.711 no
C46 C45 H45 119.702 no
C41 C46 H46 119.357 no
C45 C46 H46 119.348 no

loop_
_geom_bond_atom_site_label_1
_geom_bond_atom_site_label_2
_geom_bond_distance
_geom_bond_publ_flag
Pt1 N1 1.990(6) yes
Pt1 N5 1.978(6) yes
Pt1 N11 2.024(5) yes
Pt1 N21 2.021(6) yes
F1 B1 1.334(12) yes
F2 B1 1.361(11) yes
F3 B1 1.305(14) yes
F4 B1 1.500(16) yes
N1 C2 1.284(9) yes
N3 C2 1.325(9) yes
N3 C4 1.338(9) yes
N5 C4 1.321(9) yes
N11 C12 1.361(9) yes
N11 C16 1.333(9) yes
N21 C22 1.366(9) yes
N21 C26 1.336(9) yes
N31 N32 1.363(10) yes
N31 C2 1.398(9) yes
N31 C35 1.370(9) yes
N32 C33 1.338(11) yes
C4 C41 1.486(10) yes
C12 C13 1.377(9) yes
C12 C22 1.455(10) yes
C13 C14 1.368(11) yes
C14 C15 1.387(11) yes
C15 C16 1.379(9) yes
C22 C23 1.394(10) yes
C23 C24 1.377(11) yes
C24 C25 1.375(12) yes
C25 C26 1.388(11) yes
C33 C34 1.470(14) yes
C34 C35 1.370(11) yes
C41 C42 1.399(10) yes
C41 C46 1.379(10) yes
C42 C43 1.367(11) yes
C43 C44 1.366(13) yes
C44 C45 1.383(13) yes
C45 C46 1.398(12) yes
N1 H1 0.880 no
N5 H5 0.880 no
C13 H13 0.950 no
C14 H14 0.950 no
C15 H15 0.950 no
C16 H16 0.950 no
C23 H23 0.950 no
C24 H24 0.950 no
C25 H25 0.950 no
C26 H26 0.950 no
C33 H33 0.950 no
C34 H34 0.950 no
C35 H35 0.950 no
C42 H42 0.950 no
C43 H43 0.950 no
C44 H44 0.950 no
C45 H45 0.950 no
C46 H46 0.950 no

loop_
_geom_contact_atom_site_label_1
_geom_contact_atom_site_label_2
_geom_contact_distance
_geom_contact_publ_flag
_geom_contact_site_symmetry_2
Pt1 N3 3.382(6) no .
N1 N32 2.689(9) no .
N1 C4 2.829(9) no .
N1 C26 3.172(9) no .
N1 C35 3.589(9) no .
N3 N32 3.533(9) no .
N3 C35 2.777(9) no .
N3 C42 2.743(9) no .
N5 C2 2.829(9) no .
N5 C16 3.199(9) no .
N5 C46 2.889(9) no .
N11 C14 2.774(9) no .
N21 C24 2.775(10) no .
N31 C4 3.547(9) no .
C2 C33 3.450(11) no .
C2 C34 3.579(10) no .
C12 C15 2.737(10) no .
C13 C16 2.693(10) no .
C13 C23 3.034(11) no .
C16 C22 3.600(10) no .
C22 C25 2.743(11) no .
C23 C26 2.718(11) no .
C41 C44 2.818(11) no .
C42 C45 2.754(12) no .
C43 C46 2.717(12) no .
Pt1 N3 3.361(6) no 3_566
Pt1 N5 3.576(6) no 3_666
Pt1 C2 3.571(7) no 3_566
Pt1 C4 3.579(7) no 3_566
F1 C15 3.361(9) no 3_666
F1 C16 3.027(9) no 3_666
F1 C25 3.545(10) no .
F1 C26 3.016(10) no .
F1 C33 3.579(11) no 1_655
F1 C46 3.295(10) no 3_666
F2 C13 3.242(9) no 4_454
F2 C14 3.363(9) no 4_454
F2 C15 3.571(9) no 3_666
F2 C33 3.531(11) no 1_655
F2 C35 3.458(10) no 2_545
F2 C42 3.574(9) no 2_545
F3 C14 3.273(10) no 4_454
F3 C24 3.485(11) no 3_656
F3 C25 3.404(11) no .
F3 C26 3.471(10) no .
F3 C44 3.527(12) no 1_545
F4 C24 3.475(12) no 3_656
F4 C34 3.357(13) no 2_545
F4 C35 3.354(11) no 2_545
F4 C45 3.515(13) no 3_666
N1 N5 3.301(8) no 3_566
N1 C4 3.358(9) no 3_566
N1 C16 3.342(9) no 3_666
N3 Pt1 3.361(6) no 3_566
N3 C12 3.544(9) no 3_666
N3 C13 3.524(9) no 3_666
N5 Pt1 3.576(6) no 3_666
N5 N1 3.301(8) no 3_566
N5 N11 3.480(8) no 3_666
N5 C2 3.354(9) no 3_566
N11 N5 3.480(8) no 3_666
N11 C4 3.559(9) no 3_666
N31 C15 3.554(9) no 3_666
N31 C16 3.554(9) no 3_566
N32 C16 3.596(10) no 3_566
C2 Pt1 3.571(7) no 3_566
C2 N5 3.354(9) no 3_566
C2 C15 3.393(10) no 3_666
C2 C16 3.468(10) no 3_666
C4 Pt1 3.579(7) no 3_566
C4 N1 3.358(9) no 3_566
C4 N11 3.559(9) no 3_666
C4 C12 3.431(10) no 3_666
C12 N3 3.544(9) no 3_666
C12 C4 3.431(10) no 3_666
C13 F2 3.242(9) no 4_555
C13 N3 3.524(9) no 3_666
C14 F2 3.363(9) no 4_555
C14 F3 3.273(10) no 4_555
C15 F1 3.361(9) no 3_666
C15 F2 3.571(9) no 3_666
C15 N31 3.554(9) no 3_666
C15 C2 3.393(10) no 3_666
C15 C33 3.600(12) no 3_566
C15 C34 3.354(11) no 3_566
C16 F1 3.027(9) no 3_666
C16 N1 3.342(9) no 3_666
C16 N31 3.554(9) no 3_566
C16 N32 3.596(10) no 3_566
C16 C2 3.468(10) no 3_666
C16 C33 3.501(12) no 3_566
C16 C34 3.493(11) no 3_566
C16 C35 3.515(10) no 3_566
C22 C41 3.462(10) no 3_666
C23 C34 3.349(12) no 4_555
C23 C41 3.519(10) no 3_666
C23 C42 3.383(11) no 3_666
C23 C43 3.528(11) no 3_666
C24 F3 3.485(11) no 3_656
C24 F4 3.475(12) no 3_656
C24 C34 3.595(13) no 4_555
C24 C44 3.520(13) no 3_666
C24 C45 3.552(13) no 3_666
C25 F1 3.545(10) no .
C25 F3 3.404(11) no .
C26 F1 3.016(10) no .
C26 F3 3.471(10) no .
C33 F1 3.579(11) no 1_455
C33 F2 3.531(11) no 1_455
C33 C15 3.600(12) no 3_566
C33 C16 3.501(12) no 3_566
C34 F4 3.357(13) no 2_555
C34 C15 3.354(11) no 3_566
C34 C16 3.493(11) no 3_566
C34 C23 3.349(12) no 4_454
C34 C24 3.595(13) no 4_454
C35 F2 3.458(10) no 2_555
C35 F4 3.354(11) no 2_555
C35 C16 3.515(10) no 3_566
C41 C22 3.462(10) no 3_666
C41 C23 3.519(10) no 3_666
C42 F2 3.574(9) no 2_555
C42 C23 3.383(11) no 3_666
C43 C23 3.528(11) no 3_666
C44 F3 3.527(12) no 1_565
C44 C24 3.520(13) no 3_666
C45 F4 3.515(13) no 3_666
C45 C24 3.552(13) no 3_666
C46 F1 3.295(10) no 3_666
Pt1 H16 3.0930 no .
Pt1 H26 3.0865 no .
N1 H5 3.5568 no .
N1 H26 2.6438 no .
N3 H1 3.0864 no .
N3 H5 3.1196 no .
N3 H35 2.6293 no .
N3 H42 2.4246 no .
N5 H1 3.5550 no .
N5 H16 2.6725 no .
N5 H46 2.5948 no .
N11 H5 2.8844 no .
N11 H13 3.2313 no .
N11 H15 3.2391 no .
N21 H1 2.8783 no .
N21 H23 3.2452 no .
N21 H25 3.2340 no .
N31 H1 2.3640 no .
N31 H33 3.0344 no .
N31 H34 3.1463 no .
N32 H1 2.2791 no .
N32 H34 3.2531 no .
N32 H35 3.1906 no .
C2 H35 2.7880 no .
C4 H42 2.6657 no .
C4 H46 2.6695 no .
C12 H14 3.2473 no .
C12 H16 3.1657 no .
C12 H23 2.7222 no .
C13 H15 3.2344 no .
C13 H23 2.7677 no .
C14 H16 3.2265 no .
C15 H13 3.2293 no .
C16 H5 2.7083 no .
C16 H14 3.2405 no .
C22 H13 2.7014 no .
C22 H24 3.2660 no .
C22 H26 3.1877 no .
C23 H13 2.7574 no .
C23 H25 3.2315 no .
C24 H26 3.2373 no .
C25 H23 3.2285 no .
C26 H1 2.6812 no .
C26 H24 3.2496 no .
C33 H35 3.1433 no .
C35 H33 3.1246 no .
C41 H5 2.4917 no .
C41 H43 3.2421 no .
C41 H45 3.2697 no .
C42 H44 3.2636 no .
C42 H46 3.2392 no .
C43 H45 3.2079 no .
C44 H42 3.2552 no .
C44 H46 3.2656 no .
C45 H43 3.2018 no .
C46 H5 2.5037 no .
C46 H42 3.2408 no .
C46 H44 3.2802 no .
H1 H26 1.9801 no .
H5 H16 2.0048 no .
H5 H46 1.9825 no .
H13 H14 2.3222 no .
H13 H23 2.2186 no .
H14 H15 2.3603 no .
H15 H16 2.3165 no .
H16 H46 3.1051 no .
H23 H24 2.3339 no .
H24 H25 2.3383 no .
H25 H26 2.3273 no .
H33 H34 2.5909 no .
H34 H35 2.5232 no .
H35 H42 2.9058 no .
H42 H43 2.2927 no .
H43 H44 2.3107 no .
H44 H45 2.3505 no .
H45 H46 2.3341 no .
Pt1 H5 3.5282 no 3_666
Pt1 H16 3.5414 no 3_666
F1 H1 3.3971 no .
F1 H5 2.9613 no 3_666
F1 H15 2.9500 no 3_666
F1 H16 2.2222 no 3_666
F1 H25 3.5691 no .
F1 H26 2.6334 no .
F1 H33 3.3164 no 1_655
F1 H46 2.5365 no 3_666
F2 H13 2.6909 no 4_454
F2 H14 2.9367 no 4_454
F2 H15 2.7099 no 3_666
F2 H33 2.8320 no 1_655
F2 H35 2.5795 no 2_545
F2 H42 2.7258 no 2_545
F3 H13 3.4814 no 4_454
F3 H14 2.3899 no 4_454
F3 H24 2.5608 no 3_656
F3 H25 2.8346 no .
F3 H26 2.9600 no .
F3 H35 3.5547 no 2_545
F3 H44 2.9344 no 1_545
F4 H24 2.6302 no 3_656
F4 H33 3.0706 no 1_655
F4 H34 2.8777 no 2_545
F4 H35 2.8286 no 2_545
F4 H45 2.8099 no 3_666
F4 H46 3.1061 no 3_666
N1 H5 3.4380 no 3_566
N1 H16 3.2947 no 3_666
N5 H1 3.4247 no 3_566
N21 H5 3.4483 no 3_666
N31 H5 3.4240 no 3_566
N31 H15 3.5195 no 3_666
N31 H16 3.4538 no 3_566
N32 H5 3.2069 no 3_566
N32 H16 3.2080 no 3_566
N32 H46 3.0150 no 3_566
C2 H5 3.4373 no 3_566
C4 H1 3.4267 no 3_566
C13 H33 3.4612 no 4_555
C13 H42 3.4386 no 3_666
C14 H35 3.3803 no 3_666
C14 H43 3.2588 no 4_565
C15 H34 3.4138 no 3_566
C15 H43 3.2389 no 4_565
C23 H33 3.5018 no 4_555
C23 H34 3.0662 no 4_555
C24 H34 3.0297 no 4_555
C24 H45 3.4960 no 1_545
C25 H44 3.3144 no 1_545
C25 H45 3.2081 no 1_545
C33 H13 3.2948 no 4_454
C33 H15 3.4738 no 3_566
C33 H16 3.2829 no 3_566
C33 H23 3.0501 no 4_454
C34 H15 3.4515 no 3_566
C34 H23 2.9236 no 4_454
C34 H24 3.3775 no 4_454
C34 H43 3.1253 no 2_445
C35 H14 3.3836 no 3_666
C41 H1 3.5134 no 3_566
C42 H23 3.2142 no 3_666
C43 H14 3.5302 no 4_464
C43 H15 3.5934 no 4_464
C43 H23 3.2829 no 3_666
C43 H34 3.1400 no 2_455
C44 H24 3.3410 no 3_666
C44 H25 2.9826 no 1_565
C44 H44 3.4397 no 3_576
C44 H45 3.1308 no 3_576
C45 H25 3.0242 no 1_565
C45 H44 3.0756 no 3_576
C46 H1 3.3819 no 3_566
C46 H26 3.3826 no 3_566
B1 H13 3.4733 no 4_454
B1 H14 3.0749 no 4_454
B1 H15 3.2637 no 3_666
B1 H16 3.3658 no 3_666
B1 H24 3.3226 no 3_656
B1 H26 3.1850 no .
B1 H33 3.3155 no 1_655
B1 H35 3.2193 no 2_545
B1 H46 3.4849 no 3_666
H1 F1 3.3971 no .
H1 N5 3.4247 no 3_566
H1 C4 3.4267 no 3_566
H1 C41 3.5134 no 3_566
H1 C46 3.3819 no 3_566
H1 H5 3.3733 no 3_566
H1 H16 3.4020 no 3_666
H1 H46 3.1176 no 3_566
H5 Pt1 3.5282 no 3_666
H5 F1 2.9613 no 3_666
H5 N1 3.4380 no 3_566
H5 N21 3.4483 no 3_666
H5 N31 3.4240 no 3_566
H5 N32 3.2069 no 3_566
H5 C2 3.4373 no 3_566
H5 H1 3.3733 no 3_566
H13 F2 2.6909 no 4_555
H13 F3 3.4814 no 4_555
H13 C33 3.2948 no 4_555
H13 B1 3.4733 no 4_555
H13 H33 3.0169 no 4_555
H13 H42 3.1910 no 3_666
H14 F2 2.9367 no 4_555
H14 F3 2.3899 no 4_555
H14 C35 3.3836 no 3_666
H14 C43 3.5302 no 4_565
H14 B1 3.0749 no 4_555
H14 H35 3.1337 no 3_666
H14 H43 2.8683 no 4_565
H14 H44 3.5049 no 4_565
H15 F1 2.9500 no 3_666
H15 F2 2.7099 no 3_666
H15 N31 3.5195 no 3_666
H15 C33 3.4738 no 3_566
H15 C34 3.4515 no 3_566
H15 C43 3.5934 no 4_565
H15 B1 3.2637 no 3_666
H15 H23 3.5819 no 2_656
H15 H33 3.4358 no 3_566
H15 H34 3.4366 no 3_566
H15 H43 2.8293 no 4_565
H16 Pt1 3.5414 no 3_666
H16 F1 2.2222 no 3_666
H16 N1 3.2947 no 3_666
H16 N31 3.4538 no 3_566
H16 N32 3.2080 no 3_566
H16 C33 3.2829 no 3_566
H16 B1 3.3658 no 3_666
H16 H1 3.4020 no 3_666
H16 H33 3.5826 no 3_566
H23 C33 3.0501 no 4_555
H23 C34 2.9236 no 4_555
H23 C42 3.2142 no 3_666
H23 C43 3.2829 no 3_666
H23 H15 3.5819 no 2_646
H23 H33 3.0997 no 4_555
H23 H34 2.9075 no 4_555
H23 H42 3.3486 no 3_666
H23 H43 3.4573 no 3_666
H24 F3 2.5608 no 3_656
H24 F4 2.6302 no 3_656
H24 C34 3.3775 no 4_555
H24 C44 3.3410 no 3_666
H24 B1 3.3226 no 3_656
H24 H25 3.1347 no 3_656
H24 H34 2.8354 no 4_555
H24 H44 3.4077 no 3_666
H24 H45 3.1430 no 1_545
H25 F1 3.5691 no .
H25 F3 2.8346 no .
H25 C44 2.9826 no 1_545
H25 C45 3.0242 no 1_545
H25 H24 3.1347 no 3_656
H25 H25 3.2975 no 3_656
H25 H44 2.4915 no 1_545
H25 H45 2.5803 no 1_545
H26 F1 2.6334 no .
H26 F3 2.9600 no .
H26 C46 3.3826 no 3_566
H26 B1 3.1850 no .
H26 H44 3.5978 no 1_545
H26 H46 3.5493 no 3_566
H33 F1 3.3164 no 1_455
H33 F2 2.8320 no 1_455
H33 F4 3.0706 no 1_455
H33 C13 3.4612 no 4_454
H33 C23 3.5018 no 4_454
H33 B1 3.3155 no 1_455
H33 H13 3.0169 no 4_454
H33 H15 3.4358 no 3_566
H33 H16 3.5826 no 3_566
H33 H23 3.0997 no 4_454
H33 H35 3.5850 no 2_445
H33 H42 3.4589 no 2_445
H33 H43 3.5651 no 2_445
H34 F4 2.8777 no 2_555
H34 C15 3.4138 no 3_566
H34 C23 3.0662 no 4_454
H34 C24 3.0297 no 4_454
H34 C43 3.1400 no 2_445
H34 H15 3.4366 no 3_566
H34 H23 2.9075 no 4_454
H34 H24 2.8354 no 4_454
H34 H43 2.3915 no 2_445
H35 F2 2.5795 no 2_555
H35 F3 3.5547 no 2_555
H35 F4 2.8286 no 2_555
H35 C14 3.3803 no 3_666
H35 B1 3.2193 no 2_555
H35 H14 3.1337 no 3_666
H35 H33 3.5850 no 2_455
H42 F2 2.7258 no 2_555
H42 C13 3.4386 no 3_666
H42 H13 3.1910 no 3_666
H42 H23 3.3486 no 3_666
H42 H33 3.4589 no 2_455
H43 C14 3.2588 no 4_464
H43 C15 3.2389 no 4_464
H43 C34 3.1253 no 2_455
H43 H14 2.8683 no 4_464
H43 H15 2.8293 no 4_464
H43 H23 3.4573 no 3_666
H43 H33 3.5651 no 2_455
H43 H34 2.3915 no 2_455
H44 F3 2.9344 no 1_565
H44 C25 3.3144 no 1_565
H44 C44 3.4397 no 3_576
H44 C45 3.0756 no 3_576
H44 H14 3.5049 no 4_464
H44 H24 3.4077 no 3_666
H44 H25 2.4915 no 1_565
H44 H26 3.5978 no 1_565
H44 H44 3.3094 no 3_576
H44 H45 2.5718 no 3_576
H45 F4 2.8099 no 3_666
H45 C24 3.4960 no 1_565
H45 C25 3.2081 no 1_565
H45 C44 3.1308 no 3_576
H45 H24 3.1430 no 1_565
H45 H25 2.5803 no 1_565
H45 H44 2.5718 no 3_576
H46 F1 2.5365 no 3_666
H46 F4 3.1061 no 3_666
H46 N32 3.0150 no 3_566
H46 B1 3.4849 no 3_666
H46 H1 3.1176 no 3_566
H46 H26 3.5493 no 3_566

loop_
_geom_hbond_atom_site_label_D
_geom_hbond_atom_site_label_H
_geom_hbond_atom_site_label_A
_geom_hbond_distance_DA
_geom_hbond_distance_DH
_geom_hbond_distance_HA
_geom_hbond_angle_DHA
_geom_hbond_publ_flag
N1 H1 N32 2.689(9) 0.880 2.279 108.3 no

loop_
_geom_torsion_atom_site_label_1
_geom_torsion_atom_site_label_2
_geom_torsion_atom_site_label_3
_geom_torsion_atom_site_label_4
_geom_torsion
_geom_torsion_publ_flag
N1 Pt1 N5 C4 -2.5(5) no
N5 Pt1 N1 C2 2.6(5) no
N1 Pt1 N21 C22 -174.0(4) no
N1 Pt1 N21 C26 7.3(5) no
N21 Pt1 N1 C2 -177.1(5) no
N5 Pt1 N11 C12 175.0(4) no
N5 Pt1 N11 C16 -3.8(5) no
N11 Pt1 N5 C4 179.3(5) no
N11 Pt1 N21 C22 4.2(4) no
N11 Pt1 N21 C26 -174.5(5) no
N21 Pt1 N11 C12 -5.3(4) no
N21 Pt1 N11 C16 175.8(5) no
Pt1 N1 C2 N3 0.7(11) no
Pt1 N1 C2 N31 -178.3(4) no
C2 N3 C4 N5 5.5(10) no
C2 N3 C4 C41 -175.7(6) no
C4 N3 C2 N1 -5.4(11) no
C4 N3 C2 N31 173.6(6) no
Pt1 N5 C4 N3 -0.9(10) no
Pt1 N5 C4 C41 -179.7(4) no
Pt1 N11 C12 C13 -177.5(4) no
Pt1 N11 C12 C22 5.5(7) no
Pt1 N11 C16 C15 178.0(4) no
C12 N11 C16 C15 -0.8(10) no
C16 N11 C12 C13 1.4(9) no
C16 N11 C12 C22 -175.6(5) no
Pt1 N21 C22 C12 -2.6(7) no
Pt1 N21 C22 C23 179.9(4) no
Pt1 N21 C26 C25 179.1(4) no
C22 N21 C26 C25 0.4(10) no
C26 N21 C22 C12 176.2(6) no
C26 N21 C22 C23 -1.3(10) no
N32 N31 C2 N1 12.4(9) no
N32 N31 C2 N3 -166.7(6) no
C2 N31 N32 C33 -179.9(5) no
N32 N31 C35 C34 0.1(8) no
C35 N31 N32 C33 -0.4(8) no
C2 N31 C35 C34 179.6(6) no
C35 N31 C2 N1 -167.0(6) no
C35 N31 C2 N3 13.9(10) no
N31 N32 C33 C34 0.6(9) no
N3 C4 C41 C42 -13.0(9) no
N3 C4 C41 C46 167.6(6) no
N5 C4 C41 C42 165.9(6) no
N5 C4 C41 C46 -13.5(9) no
N11 C12 C13 C14 -1.5(10) no
N11 C12 C22 N21 -1.9(8) no
N11 C12 C22 C23 175.5(6) no
C13 C12 C22 N21 -178.8(6) no
C13 C12 C22 C23 -1.4(11) no
C22 C12 C13 C14 175.2(6) no
C12 C13 C14 C15 0.9(10) no
C13 C14 C15 C16 -0.2(10) no
C14 C15 C16 N11 0.2(11) no
N21 C22 C23 C24 0.6(11) no
C12 C22 C23 C24 -176.7(6) no
C22 C23 C24 C25 1.0(12) no
C23 C24 C25 C26 -1.9(12) no
C24 C25 C26 N21 1.2(12) no
N32 C33 C34 C35 -0.5(9) no
C33 C34 C35 N31 0.2(8) no
C4 C41 C42 C43 -178.6(6) no
C4 C41 C46 C45 179.4(6) no
C42 C41 C46 C45 -0.1(10) no
C46 C41 C42 C43 0.9(10) no
C41 C42 C43 C44 0.4(12) no
C42 C43 C44 C45 -2.5(13) no
C43 C44 C45 C46 3.3(13) no
C44 C45 C46 C41 -2.1(12) no
